data_7128728
loop_
_publ_author_name
'Li, Jinhua'
'Lu, Zhengyu'
'Hua, Yuhui'
'Chen, Dafa'
'Xia, Haiping'

_publ_section_title
;
 Carbolong chemistry: nucleophilic aromatic substitution of a triflate
 functionalized iridapentalene.
;
_journal_issue 68
_journal_name_full 'Chemical communications (Cambridge, England)'
_journal_page_first 8464
_journal_page_last 8467
_journal_paper_doi 10.1039/d1cc03261e
_journal_volume 57
_journal_year 2021
_chemical_formula_moiety 'C58 H50 Ir O5 P2 S, C F3 O3 S, C H2 Cl2'
_chemical_formula_sum 'C60 H52 Cl2 F3 Ir O8 P2 S2'
_chemical_formula_weight 1347.17
_space_group_crystal_system triclinic
_space_group_IT_number 2
_space_group_name_Hall '-P 1'
_space_group_name_H-M_alt 'P -1'
_atom_sites_solution_hydrogens geom
_atom_sites_solution_primary dual
_audit_creation_date 2020-07-24
_audit_creation_method
;
Olex2 1.2
(compiled 2018.05.29 svn.r3508 for OlexSys, GUI svn.r5506)
;
_audit_update_record
;
2021-06-17 deposited with the CCDC.	2021-07-29 downloaded from the CCDC.
;
_cell_angle_alpha 66.142(3)
_cell_angle_beta 82.914(3)
_cell_angle_gamma 83.728(3)
_cell_formula_units_Z 2
_cell_length_a 11.8748(9)
_cell_length_b 15.7834(11)
_cell_length_c 16.8217(11)
_cell_measurement_reflns_used 8931
_cell_measurement_temperature 106(2)
_cell_measurement_theta_max 66.559
_cell_measurement_theta_min 3.756
_cell_volume 2855.2(4)
_computing_cell_refinement 'SAINT V8.40A (?, 2016)'
_computing_data_reduction 'SAINT V8.40A (?, 2016)'
_computing_molecular_graphics 'Olex2 (Dolomanov et al., 2009)'
_computing_publication_material 'Olex2 (Dolomanov et al., 2009)'
_computing_structure_refinement 'ShelXL (Sheldrick, 2015)'
_computing_structure_solution 'XT (Sheldrick, 2015)'
_diffrn_ambient_temperature 106.0
_diffrn_detector 'Bruker PHOTON 100 area detector'
_diffrn_detector_area_resol_mean 7.9
_diffrn_detector_type 'CMOS area detector'
_diffrn_measured_fraction_theta_full 0.995
_diffrn_measured_fraction_theta_max 0.995
_diffrn_measurement_device 'three-circle diffractometer'
_diffrn_measurement_device_type 'Bruker APEX-II CCD'
_diffrn_measurement_method '\w and \f scans'
_diffrn_radiation_monochromator 'mirror optics'
_diffrn_radiation_probe x-ray
_diffrn_radiation_type CuK\a
_diffrn_radiation_wavelength 1.54184
_diffrn_reflns_av_R_equivalents 0.0664
_diffrn_reflns_av_unetI/netI 0.0327
_diffrn_reflns_Laue_measured_fraction_full 0.995
_diffrn_reflns_Laue_measured_fraction_max 0.995
_diffrn_reflns_limit_h_max 14
_diffrn_reflns_limit_h_min -14
_diffrn_reflns_limit_k_max 18
_diffrn_reflns_limit_k_min -18
_diffrn_reflns_limit_l_max 19
_diffrn_reflns_limit_l_min -20
_diffrn_reflns_number 107793
_diffrn_reflns_point_group_measured_fraction_full 0.995
_diffrn_reflns_point_group_measured_fraction_max 0.995
_diffrn_reflns_theta_full 66.752
_diffrn_reflns_theta_max 66.752
_diffrn_reflns_theta_min 2.883
_diffrn_source 'microfocus sealed X-ray tube'
_diffrn_source_type 'Incoatec I\ms'
_exptl_absorpt_coefficient_mu 7.140
_exptl_absorpt_correction_T_max 0.7528
_exptl_absorpt_correction_T_min 0.5382
_exptl_absorpt_correction_type multi-scan
_exptl_absorpt_process_details
;
SADABS-2016/2 (Bruker,2016/2) was used for absorption correction.
wR2(int) was 0.1350 before and 0.0922 after correction.
The Ratio of minimum to maximum transmission is 0.7149.
The \l/2 correction factor is Not present.
;
_exptl_crystal_colour red
_exptl_crystal_colour_primary red
_exptl_crystal_density_diffrn 1.567
_exptl_crystal_description block
_exptl_crystal_F_000 1352
_exptl_crystal_size_max 0.12
_exptl_crystal_size_mid 0.08
_exptl_crystal_size_min 0.08
_refine_diff_density_max 1.186
_refine_diff_density_min -1.468
_refine_diff_density_rms 0.100
_refine_ls_extinction_method none
_refine_ls_goodness_of_fit_ref 1.031
_refine_ls_hydrogen_treatment constr
_refine_ls_matrix_type full
_refine_ls_number_parameters 706
_refine_ls_number_reflns 10075
_refine_ls_number_restraints 0
_refine_ls_restrained_S_all 1.031
_refine_ls_R_factor_all 0.0299
_refine_ls_R_factor_gt 0.0288
_refine_ls_shift/su_max 0.002
_refine_ls_shift/su_mean 0.000
_refine_ls_structure_factor_coef Fsqd
_refine_ls_weighting_details 'w=1/[\s^2^(Fo^2^)+(0.0395P)^2^+5.5787P] where P=(Fo^2^+2Fc^2^)/3'
_refine_ls_weighting_scheme calc
_refine_ls_wR_factor_gt 0.0735
_refine_ls_wR_factor_ref 0.0742
_reflns_Friedel_coverage 0.000
_reflns_number_gt 9714
_reflns_number_total 10075
_reflns_threshold_expression 'I > 2\s(I)'
_cod_data_source_file d1cc03261e2.cif
_cod_data_source_block ljh20060308_0m
_cod_depositor_comments 'Adding full bibliography for 7128726--7128732.cif.'
_cod_database_code 7128728
_shelx_shelxl_version_number 2018/3
_shelx_space_group_comment
;
The symmetry employed for this shelxl refinement is uniquely defined
by the following loop, which should always be used as a source of
symmetry information in preference to the above space-group names.
They are only intended as comments.
;
_shelx_estimated_absorpt_t_max 0.599
_shelx_estimated_absorpt_t_min 0.481
_olex2_refinement_description
;
1. Others
 Fixed Uiso: H00G(0.029) H11A(0.027) H11B(0.027) H00K(0.041) H9A(0.023)
 H9B(0.023) H00P(0.033) H00Q(0.036) H00R(0.033) H7(0.019) H00U(0.022)
 H00V(0.023) H00X(0.033) H010(0.039) H012(0.031) H013(0.028) H3(0.018)
 H13A(0.079) H13B(0.079) H13C(0.079) H016(0.037) H21(0.03) H01A(0.066)
 H01C(0.066) H019(0.04) H01B(0.034) H01E(0.026) H01F(0.029) H01G(0.036)
 H01H(0.038) H01I(0.026) H01J(0.028) H15A(0.104) H15B(0.104) H15C(0.104)
 H22A(0.065) H22B(0.065) H22C(0.065) H17(0.032) H01O(0.03) H01P(0.022)
 H01Q(0.034) H18(0.038) H01S(0.04) H01T(0.03) H01V(0.042) H01W(0.031)
 H01X(0.047) H01Y(0.045) H1(0.018) H020(0.03) H20(0.035)
 Fixed X: H00G(0.465816) H11A(0.371253) H11B(0.235275) H00K(-0.156225)
 H9A(0.325976) H9B(0.44346) H00P(0.14902) H00Q(0.828088) H00R(-0.028722)
 H7(0.293726) H00U(0.635277) H00V(0.417324) H00X(0.650914) H010(-0.028347)
 H012(0.694253) H013(0.233669) H3(0.424955) H13A(-0.003535) H13B(-0.02977)
 H13C(-0.039846) H016(0.875509) H21(0.606024) H01A(1.125003) H01C(1.034036)
 H019(-0.122055) H01B(0.166952) H01E(0.543078) H01F(0.744988) H01G(0.791046)
 H01H(-0.011998) H01I(0.698244) H01J(0.759724) H15A(0.387302) H15B(0.477684)
 H15C(0.36335) H22A(0.306474) H22B(0.437927) H22C(0.359752) H17(0.295199)
 H01O(0.119898) H01P(0.575975) H01Q(0.664514) H18(0.256597) H01S(0.097506)
 H01T(0.632031) H01V(0.156696) H01W(-0.043412) H01X(0.124945) H01Y(-0.149245)
 H1(0.409311) H020(0.112364) H20(0.563428)
 Fixed Y: H00G(0.782433) H11A(0.90607) H11B(0.900553) H00K(0.769636)
 H9A(0.736034) H9B(0.775331) H00P(0.253148) H00Q(0.293182) H00R(0.641921)
 H7(0.762071) H00U(0.604049) H00V(0.720232) H00X(0.759347) H010(0.281038)
 H012(0.868698) H013(0.373032) H3(0.551757) H13A(0.934737) H13B(1.014203)
 H13C(0.907533) H016(0.405153) H21(0.267613) H01A(0.921414) H01C(0.980799)
 H019(0.427134) H01B(0.637619) H01E(0.448501) H01F(0.622801) H01G(0.681184)
 H01H(0.826611) H01I(0.711848) H01J(0.541579) H15A(0.977358) H15B(0.991975)
 H15C(1.057956) H22A(0.088946) H22B(0.054959) H22C(0.007016) H17(0.245762)
 H01O(0.69983) H01P(0.80971) H01Q(0.317018) H18(0.132953) H01S(0.327661)
 H01T(0.917498) H01V(0.582267) H01W(0.545673) H01X(0.426873) H01Y(0.861681)
 H1(0.404567) H020(0.380454) H20(0.157874)
 Fixed Z: H00G(0.933043) H11A(0.542681) H11B(0.562695) H00K(0.612258)
 H9A(0.437797) H9B(0.442962) H00P(0.97416) H00Q(0.868822) H00R(0.632943)
 H7(0.735633) H00U(0.577966) H00V(0.838522) H00X(0.974008) H010(1.039577)
 H012(0.415629) H013(0.8549) H3(0.534207) H13A(0.361438) H13B(0.39858)
 H13C(0.463134) H016(0.73096) H21(0.787622) H01A(0.056897) H01C(0.095348)
 H019(0.984072) H01B(0.555784) H01E(0.892847) H01F(0.816119) H01G(0.91362)
 H01H(0.788786) H01I(0.441294) H01J(0.674219) H15A(0.178946) H15B(0.234671)
 H15C(0.21477) H22A(1.027959) H22B(1.037863) H22C(0.999113) H17(0.724928)
 H01O(0.808273) H01P(0.667108) H01Q(0.951314) H18(0.864369) H01S(0.631646)
 H01T(0.528254) H01V(0.447158) H01W(0.860664) H01X(0.485643) H01Y(0.689921)
 H1(0.798626) H020(0.741434) H20(0.929046)
;
_olex2_submission_special_instructions 'No special instructions were received'

loop_
_space_group_symop_operation_xyz
'x, y, z'
'-x, -y, -z'

loop_
_atom_site_label
_atom_site_type_symbol
_atom_site_fract_x
_atom_site_fract_y
_atom_site_fract_z
_atom_site_U_iso_or_equiv
_atom_site_adp_type
_atom_site_occupancy
_atom_site_site_symmetry_order
_atom_site_calc_flag
_atom_site_refinement_flags_posn
_atom_site_refinement_flags_adp
_atom_site_refinement_flags_occupancy
_atom_site_disorder_assembly
_atom_site_disorder_group
Ir1 Ir 0.35155(2) 0.58726(2) 0.74824(2) 0.01118(5) Uani 1 1 d . . . . .
P2 P 0.54468(6) 0.61468(5) 0.74381(5) 0.01296(15) Uani 1 1 d . . . . .
S1 S 0.47700(7) 0.36112(5) 0.64017(5) 0.02260(17) Uani 1 1 d . . . . .
P1 P 0.16097(6) 0.55811(5) 0.74232(5) 0.01626(16) Uani 1 1 d . . . . .
S005 S 0.79653(8) 1.12946(6) 0.11134(6) 0.02842(19) Uani 1 1 d . . . . .
Cl00 Cl 1.16217(12) 0.90051(11) 0.19230(9) 0.0717(4) Uani 1 1 d . . . . .
Cl1 Cl 0.97996(11) 0.83415(13) 0.13831(17) 0.1081(8) Uani 1 1 d . . . . .
O1 O 0.3155(2) 0.53184(17) 0.94645(14) 0.0266(5) Uani 1 1 d . . . . .
O3 O 0.1209(2) 0.94389(18) 0.42730(19) 0.0398(7) Uani 1 1 d . . . . .
O4 O 0.4137(3) 0.9940(2) 0.38322(18) 0.0495(8) Uani 1 1 d . . . . .
O00B O 0.7722(2) 1.21909(16) 0.11520(16) 0.0286(5) Uani 1 1 d . . . . .
F00C F 0.8107(2) 1.06118(17) 0.28043(16) 0.0488(6) Uani 1 1 d . . . . .
O2 O 0.1303(2) 0.79446(19) 0.44759(18) 0.0380(6) Uani 1 1 d . . . . .
F00E F 0.7720(3) 0.96181(17) 0.23382(18) 0.0674(9) Uani 1 1 d . . . . .
O00F O 0.9158(3) 1.1035(2) 0.1015(2) 0.0541(8) Uani 1 1 d . . . . .
C00G C 0.5221(3) 0.7487(2) 0.9102(2) 0.0244(7) Uani 1 1 d . . . . .
H00G H 0.465816 0.782433 0.933043 0.029 Uiso 1 1 calc R . . . .
F00H F 0.6447(2) 1.0658(2) 0.24430(18) 0.0617(8) Uani 1 1 d . . . . .
C11 C 0.3062(3) 0.8703(2) 0.5458(2) 0.0227(7) Uani 1 1 d . . . . .
H11A H 0.371253 0.906070 0.542681 0.027 Uiso 1 1 calc R . . . .
H11B H 0.235275 0.900553 0.562695 0.027 Uiso 1 1 calc R . . . .
C5 C 0.3552(2) 0.7126(2) 0.56461(19) 0.0153(6) Uani 1 1 d . . . . .
C00K C -0.1002(3) 0.7551(3) 0.6524(3) 0.0343(9) Uani 1 1 d . . . . .
H00K H -0.156225 0.769636 0.612258 0.041 Uiso 1 1 calc R . . . .
C6 C 0.3226(3) 0.7706(2) 0.60898(19) 0.0160(6) Uani 1 1 d . . . . .
C9 C 0.3632(3) 0.7671(2) 0.46730(19) 0.0189(6) Uani 1 1 d . . . . .
H9A H 0.325976 0.736034 0.437797 0.023 Uiso 1 1 calc R . . . .
H9B H 0.443460 0.775331 0.442962 0.023 Uiso 1 1 calc R . . . .
O00N O 0.7262(3) 1.1094(2) 0.05906(19) 0.0512(8) Uani 1 1 d . . . . .
C4 C 0.3773(2) 0.6191(2) 0.61634(19) 0.0141(6) Uani 1 1 d . . . . .
C00P C 0.1105(3) 0.3129(3) 0.9515(2) 0.0274(8) Uani 1 1 d . . . . .
H00P H 0.149020 0.253148 0.974160 0.033 Uiso 1 1 calc R . . . .
C00Q C 0.7803(3) 0.3483(2) 0.8458(3) 0.0304(8) Uani 1 1 d . . . . .
H00Q H 0.828088 0.293182 0.868822 0.036 Uiso 1 1 calc R . . . .
C00R C -0.0240(3) 0.6798(3) 0.6641(2) 0.0275(7) Uani 1 1 d . . . . .
H00R H -0.028722 0.641921 0.632943 0.033 Uiso 1 1 calc R . . . .
O5 O 0.3392(3) 0.9306(2) 0.30721(16) 0.0509(9) Uani 1 1 d . . . . .
C7 C 0.3145(2) 0.7286(2) 0.69950(19) 0.0161(6) Uani 1 1 d . . . . .
H7 H 0.293726 0.762071 0.735633 0.019 Uiso 1 1 calc R . . . .
C00U C 0.6361(3) 0.6675(2) 0.5687(2) 0.0180(6) Uani 1 1 d . . . . .
H00U H 0.635277 0.604049 0.577966 0.022 Uiso 1 1 calc R . . . .
C00V C 0.4934(3) 0.7124(2) 0.8536(2) 0.0193(6) Uani 1 1 d . . . . .
H00V H 0.417324 0.720232 0.838522 0.023 Uiso 1 1 calc R . . . .
C00W C 0.5762(3) 0.6642(2) 0.81854(19) 0.0160(6) Uani 1 1 d . . . . .
C00X C 0.6321(3) 0.7360(3) 0.9337(2) 0.0276(8) Uani 1 1 d . . . . .
H00X H 0.650914 0.759347 0.974008 0.033 Uiso 1 1 calc R . . . .
C00Y C 0.1019(3) 0.4707(2) 0.8438(2) 0.0187(6) Uani 1 1 d . . . . .
C00Z C 0.6385(3) 0.5090(2) 0.7771(2) 0.0173(6) Uani 1 1 d . . . . .
C010 C 0.0052(3) 0.3293(3) 0.9902(2) 0.0324(9) Uani 1 1 d . . . . .
H010 H -0.028347 0.281038 1.039577 0.039 Uiso 1 1 calc R . . . .
C011 C 0.0602(3) 0.6587(2) 0.7214(2) 0.0221(7) Uani 1 1 d . . . . .
C012 C 0.6704(3) 0.8247(2) 0.4719(2) 0.0261(7) Uani 1 1 d . . . . .
H012 H 0.694253 0.868698 0.415629 0.031 Uiso 1 1 calc R . . . .
C013 C 0.1600(3) 0.3838(2) 0.8797(2) 0.0235(7) Uani 1 1 d . . . . .
H013 H 0.233669 0.373032 0.854900 0.028 Uiso 1 1 calc R . . . .
C3 C 0.4119(2) 0.5451(2) 0.59323(19) 0.0153(6) Uani 1 1 d . . . . .
H3 H 0.424955 0.551757 0.534207 0.018 Uiso 1 1 calc R . . . .
C13 C 0.0023(4) 0.9506(3) 0.4113(3) 0.0524(12) Uani 1 1 d . . . . .
H13A H -0.003535 0.934737 0.361438 0.079 Uiso 1 1 calc GR . . . .
H13B H -0.029770 1.014203 0.398580 0.079 Uiso 1 1 calc GR . . . .
H13C H -0.039846 0.907533 0.463134 0.079 Uiso 1 1 calc GR . . . .
C016 C 0.8083(3) 0.4146(3) 0.7642(2) 0.0306(8) Uani 1 1 d . . . . .
H016 H 0.875509 0.405153 0.730960 0.037 Uiso 1 1 calc R . . . .
C21 C 0.5340(3) 0.2417(2) 0.8036(2) 0.0249(7) Uani 1 1 d . . . . .
H21 H 0.606024 0.267613 0.787622 0.030 Uiso 1 1 calc R . . . .
C018 C 1.0765(4) 0.9196(4) 0.1097(4) 0.0547(13) Uani 1 1 d . . . . .
H01A H 1.125003 0.921414 0.056897 0.066 Uiso 1 1 calc R . . . .
H01C H 1.034036 0.980799 0.095348 0.066 Uiso 1 1 calc R . . . .
C019 C -0.0505(3) 0.4157(3) 0.9568(2) 0.0333(9) Uani 1 1 d . . . . .
H019 H -0.122055 0.427134 0.984072 0.040 Uiso 1 1 calc R . . . .
C2 C 0.4265(2) 0.4588(2) 0.66430(19) 0.0156(6) Uani 1 1 d . . . . .
C01B C 0.1543(3) 0.5742(3) 0.5716(2) 0.0284(8) Uani 1 1 d . . . . .
H01B H 0.166952 0.637619 0.555784 0.034 Uiso 1 1 calc R . . . .
C10 C 0.2990(3) 0.8619(2) 0.4574(2) 0.0201(7) Uani 1 1 d . . . . .
C01D C 0.6009(2) 0.6952(2) 0.63743(19) 0.0147(6) Uani 1 1 d . . . . .
C01E C 0.6114(3) 0.4407(2) 0.8599(2) 0.0216(7) Uani 1 1 d . . . . .
H01E H 0.543078 0.448501 0.892847 0.026 Uiso 1 1 calc R . . . .
C01F C 0.6876(3) 0.6541(2) 0.8408(2) 0.0239(7) Uani 1 1 d . . . . .
H01F H 0.744988 0.622801 0.816119 0.029 Uiso 1 1 calc R . . . .
C01G C 0.7151(3) 0.6891(3) 0.8982(2) 0.0298(8) Uani 1 1 d . . . . .
H01G H 0.791046 0.681184 0.913620 0.036 Uiso 1 1 calc R . . . .
C01H C -0.0145(3) 0.7893(3) 0.7567(3) 0.0317(8) Uani 1 1 d . . . . .
H01H H -0.011998 0.826611 0.788786 0.038 Uiso 1 1 calc R . . . .
C01I C 0.6722(3) 0.7318(2) 0.4870(2) 0.0221(7) Uani 1 1 d . . . . .
H01I H 0.698244 0.711848 0.441294 0.026 Uiso 1 1 calc R . . . .
C01J C 0.7388(3) 0.4954(2) 0.7300(2) 0.0232(7) Uani 1 1 d . . . . .
H01J H 0.759724 0.541579 0.674219 0.028 Uiso 1 1 calc R . . . .
C15 C 0.3966(5) 0.9947(4) 0.2274(3) 0.0697(18) Uani 1 1 d . . . . .
H15A H 0.387302 0.977358 0.178946 0.104 Uiso 1 1 calc GR . . . .
H15B H 0.477684 0.991975 0.234671 0.104 Uiso 1 1 calc GR . . . .
H15C H 0.363350 1.057956 0.214770 0.104 Uiso 1 1 calc GR . . . .
C22 C 0.3746(4) 0.0655(3) 1.0020(3) 0.0436(10) Uani 1 1 d . . . . .
H22A H 0.306474 0.088946 1.027959 0.065 Uiso 1 1 calc GR . . . .
H22B H 0.437927 0.054959 1.037863 0.065 Uiso 1 1 calc GR . . . .
H22C H 0.359752 0.007016 0.999113 0.065 Uiso 1 1 calc GR . . . .
C17 C 0.3499(3) 0.2281(2) 0.7664(2) 0.0267(7) Uani 1 1 d . . . . .
H17 H 0.295199 0.245762 0.724928 0.032 Uiso 1 1 calc R . . . .
C01N C 0.1424(3) 0.5142(2) 0.6597(2) 0.0217(7) Uani 1 1 d . . . . .
C01O C 0.0638(3) 0.7139(2) 0.7683(2) 0.0248(7) Uani 1 1 d . . . . .
H01O H 0.119898 0.699830 0.808273 0.030 Uiso 1 1 calc R . . . .
C01P C 0.6000(3) 0.7894(2) 0.6213(2) 0.0183(6) Uani 1 1 d . . . . .
H01P H 0.575975 0.809710 0.667108 0.022 Uiso 1 1 calc R . . . .
C01Q C 0.6826(3) 0.3619(2) 0.8942(2) 0.0283(8) Uani 1 1 d . . . . .
H01Q H 0.664514 0.317018 0.951314 0.034 Uiso 1 1 calc R . . . .
C18 C 0.3270(3) 0.1614(3) 0.8496(2) 0.0314(8) Uani 1 1 d . . . . .
H18 H 0.256597 0.132953 0.864369 0.038 Uiso 1 1 calc R . . . .
C01S C 0.1133(3) 0.3903(3) 0.6163(3) 0.0335(9) Uani 1 1 d . . . . .
H01S H 0.097506 0.327661 0.631646 0.040 Uiso 1 1 calc R . . . .
C01T C 0.6339(3) 0.8535(2) 0.5388(2) 0.0247(7) Uani 1 1 d . . . . .
H01T H 0.632031 0.917498 0.528254 0.030 Uiso 1 1 calc R . . . .
C16 C 0.4532(3) 0.2691(2) 0.7439(2) 0.0197(6) Uani 1 1 d . . . . .
C01V C 0.1477(3) 0.5414(3) 0.5069(2) 0.0352(9) Uani 1 1 d . . . . .
H01V H 0.156696 0.582267 0.447158 0.042 Uiso 1 1 calc R . . . .
C01W C -0.0036(3) 0.4865(3) 0.8836(2) 0.0259(7) Uani 1 1 d . . . . .
H01W H -0.043412 0.545673 0.860664 0.031 Uiso 1 1 calc R . . . .
C01X C 0.1282(3) 0.4494(3) 0.5298(3) 0.0389(10) Uani 1 1 d . . . . .
H01X H 0.124945 0.426873 0.485643 0.047 Uiso 1 1 calc R . . . .
C01Y C -0.0961(3) 0.8099(3) 0.6984(3) 0.0375(9) Uani 1 1 d . . . . .
H01Y H -0.149245 0.861681 0.689921 0.045 Uiso 1 1 calc R . . . .
C1 C 0.4026(2) 0.4591(2) 0.74683(19) 0.0152(6) Uani 1 1 d . . . . .
H1 H 0.409311 0.404567 0.798626 0.018 Uiso 1 1 calc R . . . .
C020 C 0.1213(3) 0.4219(3) 0.6818(2) 0.0253(7) Uani 1 1 d . . . . .
H020 H 0.112364 0.380454 0.741434 0.030 Uiso 1 1 calc R . . . .
C19 C 0.4048(3) 0.1355(2) 0.9116(2) 0.0296(8) Uani 1 1 d . . . . .
C8 C 0.3278(2) 0.5538(2) 0.8727(2) 0.0181(6) Uani 1 1 d . . . . .
C20 C 0.5086(3) 0.1757(2) 0.8876(2) 0.0296(8) Uani 1 1 d . . . . .
H20 H 0.563428 0.157874 0.929046 0.035 Uiso 1 1 calc R . . . .
C0AA C 0.7542(3) 1.0499(3) 0.2226(3) 0.0341(9) Uani 1 1 d . . . . .
C12 C 0.1753(3) 0.8608(2) 0.4429(2) 0.0247(7) Uani 1 1 d . . . . .
C14 C 0.3553(3) 0.9395(2) 0.3795(2) 0.0242(7) Uani 1 1 d . . . . .

loop_
_atom_site_aniso_label
_atom_site_aniso_U_11
_atom_site_aniso_U_22
_atom_site_aniso_U_33
_atom_site_aniso_U_23
_atom_site_aniso_U_13
_atom_site_aniso_U_12
Ir1 0.00941(8) 0.01549(8) 0.01041(8) -0.00764(5) 0.00168(5) -0.00089(5)
P2 0.0113(4) 0.0168(4) 0.0132(3) -0.0089(3) 0.0012(3) -0.0012(3)
S1 0.0351(5) 0.0175(4) 0.0154(4) -0.0092(3) 0.0054(3) -0.0007(3)
P1 0.0114(4) 0.0246(4) 0.0158(4) -0.0115(3) 0.0010(3) -0.0021(3)
S005 0.0313(5) 0.0256(4) 0.0291(4) -0.0144(4) 0.0060(4) -0.0004(3)
Cl00 0.0607(8) 0.0968(10) 0.0681(8) -0.0379(8) -0.0226(6) -0.0088(7)
Cl1 0.0325(6) 0.1042(12) 0.245(2) -0.1306(16) -0.0133(10) 0.0047(7)
O1 0.0282(13) 0.0398(14) 0.0128(12) -0.0122(10) 0.0043(9) -0.0056(11)
O3 0.0245(14) 0.0294(14) 0.0544(17) -0.0065(13) -0.0085(12) 0.0096(11)
O4 0.090(2) 0.0352(15) 0.0286(14) -0.0162(12) 0.0102(15) -0.0275(16)
O00B 0.0277(13) 0.0242(12) 0.0323(13) -0.0115(10) 0.0025(10) 0.0006(10)
F00C 0.0669(17) 0.0400(13) 0.0400(13) -0.0133(11) -0.0188(12) 0.0000(12)
O2 0.0287(14) 0.0371(15) 0.0461(16) -0.0133(13) -0.0114(12) 0.0021(12)
F00E 0.124(3) 0.0253(13) 0.0522(16) -0.0147(12) 0.0029(16) -0.0156(15)
O00F 0.0402(17) 0.0414(17) 0.073(2) -0.0250(16) 0.0215(16) 0.0072(14)
C00G 0.0263(18) 0.0283(18) 0.0242(17) -0.0176(14) 0.0051(14) -0.0045(14)
F00H 0.0420(15) 0.078(2) 0.0510(16) -0.0127(14) 0.0165(12) -0.0227(14)
C11 0.0289(18) 0.0209(16) 0.0173(15) -0.0087(13) -0.0009(13) 0.0061(13)
C5 0.0124(14) 0.0212(15) 0.0126(14) -0.0070(12) -0.0007(11) -0.0012(12)
C00K 0.0127(17) 0.042(2) 0.037(2) -0.0051(17) -0.0023(15) 0.0021(15)
C6 0.0141(15) 0.0176(15) 0.0163(14) -0.0076(12) 0.0002(12) 0.0011(12)
C9 0.0209(16) 0.0207(16) 0.0132(14) -0.0065(12) -0.0001(12) 0.0038(13)
O00N 0.077(2) 0.0462(17) 0.0400(16) -0.0254(14) -0.0076(15) -0.0085(16)
C4 0.0082(14) 0.0217(15) 0.0134(14) -0.0084(12) 0.0022(11) -0.0028(11)
C00P 0.0295(19) 0.0313(19) 0.0227(17) -0.0088(15) -0.0051(14) -0.0114(15)
C00Q 0.0287(19) 0.0239(18) 0.044(2) -0.0182(16) -0.0159(16) 0.0115(15)
C00R 0.0173(17) 0.036(2) 0.0276(18) -0.0109(15) -0.0010(14) -0.0029(14)
O5 0.065(2) 0.070(2) 0.0137(12) -0.0032(13) -0.0031(12) -0.0404(17)
C7 0.0112(14) 0.0224(16) 0.0176(15) -0.0127(13) 0.0020(11) 0.0017(12)
C00U 0.0140(15) 0.0232(16) 0.0203(15) -0.0132(13) 0.0025(12) -0.0019(12)
C00V 0.0172(16) 0.0228(16) 0.0218(16) -0.0131(13) 0.0009(12) -0.0034(12)
C00W 0.0182(15) 0.0193(15) 0.0125(14) -0.0086(12) 0.0026(12) -0.0050(12)
C00X 0.033(2) 0.036(2) 0.0230(17) -0.0201(15) 0.0004(14) -0.0094(16)
C00Y 0.0159(15) 0.0296(17) 0.0164(15) -0.0143(13) 0.0030(12) -0.0088(13)
C00Z 0.0165(15) 0.0192(15) 0.0197(15) -0.0113(13) -0.0023(12) -0.0012(12)
C010 0.034(2) 0.047(2) 0.0193(17) -0.0136(16) 0.0060(15) -0.0258(18)
C011 0.0143(16) 0.0269(17) 0.0219(16) -0.0076(14) 0.0038(13) -0.0027(13)
C012 0.0247(18) 0.0298(18) 0.0173(16) -0.0029(14) 0.0010(13) -0.0043(14)
C013 0.0205(17) 0.0297(18) 0.0221(16) -0.0114(14) 0.0028(13) -0.0099(14)
C3 0.0118(14) 0.0214(15) 0.0155(14) -0.0107(12) 0.0028(11) -0.0033(12)
C13 0.026(2) 0.047(3) 0.068(3) -0.008(2) -0.010(2) 0.0139(19)
C016 0.0178(17) 0.040(2) 0.039(2) -0.0239(18) -0.0041(15) 0.0093(15)
C21 0.0291(18) 0.0202(16) 0.0285(18) -0.0126(14) -0.0030(14) -0.0022(14)
C018 0.047(3) 0.063(3) 0.074(3) -0.049(3) -0.020(2) 0.016(2)
C019 0.0240(19) 0.055(3) 0.0274(18) -0.0238(18) 0.0136(15) -0.0188(17)
C2 0.0141(15) 0.0188(15) 0.0179(15) -0.0117(12) 0.0006(12) -0.0022(12)
C01B 0.0145(16) 0.050(2) 0.0237(17) -0.0169(16) -0.0018(13) -0.0062(15)
C10 0.0215(17) 0.0205(16) 0.0164(15) -0.0073(13) 0.0000(12) 0.0037(13)
C01D 0.0075(14) 0.0216(15) 0.0164(14) -0.0094(12) 0.0019(11) -0.0023(11)
C01E 0.0184(16) 0.0236(17) 0.0224(16) -0.0091(14) -0.0017(13) 0.0002(13)
C01F 0.0191(17) 0.0340(19) 0.0255(17) -0.0191(15) 0.0004(13) -0.0038(14)
C01G 0.0229(18) 0.044(2) 0.0339(19) -0.0255(17) -0.0052(15) -0.0043(15)
C01H 0.0218(18) 0.0303(19) 0.042(2) -0.0165(17) 0.0093(16) -0.0008(15)
C01I 0.0155(16) 0.0361(19) 0.0176(15) -0.0147(14) 0.0032(12) -0.0026(13)
C01J 0.0167(16) 0.0293(18) 0.0246(17) -0.0133(14) 0.0004(13) 0.0022(13)
C15 0.095(4) 0.090(4) 0.017(2) -0.004(2) 0.003(2) -0.058(3)
C22 0.067(3) 0.030(2) 0.026(2) -0.0077(17) 0.0101(19) -0.003(2)
C17 0.0303(19) 0.0287(18) 0.0240(17) -0.0125(15) -0.0042(14) -0.0028(15)
C01N 0.0109(15) 0.0405(19) 0.0203(16) -0.0190(15) 0.0002(12) -0.0033(13)
C01O 0.0172(16) 0.0292(18) 0.0274(17) -0.0123(15) 0.0041(13) -0.0013(14)
C01P 0.0145(15) 0.0230(16) 0.0201(15) -0.0115(13) -0.0018(12) -0.0003(12)
C01Q 0.0258(18) 0.0248(18) 0.0310(18) -0.0064(15) -0.0090(15) 0.0008(14)
C18 0.036(2) 0.0298(19) 0.0278(18) -0.0119(15) 0.0092(16) -0.0110(16)
C01S 0.0216(18) 0.050(2) 0.047(2) -0.038(2) -0.0088(16) 0.0068(16)
C01T 0.0261(18) 0.0203(16) 0.0266(17) -0.0081(14) -0.0010(14) -0.0031(14)
C16 0.0271(17) 0.0162(15) 0.0186(15) -0.0114(13) 0.0039(13) -0.0020(13)
C01V 0.0175(17) 0.072(3) 0.0216(18) -0.0242(19) -0.0004(14) -0.0028(17)
C01W 0.0211(17) 0.0368(19) 0.0259(17) -0.0194(15) 0.0032(14) -0.0047(14)
C01X 0.0203(19) 0.078(3) 0.038(2) -0.045(2) -0.0060(16) 0.0063(19)
C01Y 0.0220(19) 0.031(2) 0.046(2) -0.0053(18) 0.0052(17) 0.0052(15)
C1 0.0121(14) 0.0195(15) 0.0142(14) -0.0064(12) -0.0013(11) -0.0028(12)
C020 0.0151(16) 0.039(2) 0.0300(18) -0.0224(16) -0.0017(13) 0.0007(14)
C19 0.047(2) 0.0201(17) 0.0214(17) -0.0111(14) 0.0060(16) -0.0018(15)
C8 0.0094(14) 0.0211(16) 0.0263(18) -0.0131(13) 0.0022(12) -0.0014(12)
C20 0.043(2) 0.0219(17) 0.0259(18) -0.0114(14) -0.0100(16) 0.0042(15)
C0AA 0.043(2) 0.0285(19) 0.034(2) -0.0145(16) -0.0001(17) -0.0098(17)
C12 0.0215(17) 0.0276(18) 0.0176(16) -0.0033(14) 0.0027(13) 0.0019(14)
C14 0.0285(18) 0.0233(17) 0.0189(16) -0.0076(14) 0.0001(14) 0.0014(14)

loop_
_atom_type_symbol
_atom_type_description
_atom_type_scat_dispersion_real
_atom_type_scat_dispersion_imag
_atom_type_scat_source
C C 0.0181 0.0091 'International Tables Vol C Tables 4.2.6.8 and 6.1.1.4'
H H 0.0000 0.0000 'International Tables Vol C Tables 4.2.6.8 and 6.1.1.4'
Cl Cl 0.3639 0.7018 'International Tables Vol C Tables 4.2.6.8 and 6.1.1.4'
F F 0.0727 0.0534 'International Tables Vol C Tables 4.2.6.8 and 6.1.1.4'
Ir Ir -4.7710 6.5667 'International Tables Vol C Tables 4.2.6.8 and 6.1.1.4'
O O 0.0492 0.0322 'International Tables Vol C Tables 4.2.6.8 and 6.1.1.4'
P P 0.2955 0.4335 'International Tables Vol C Tables 4.2.6.8 and 6.1.1.4'
S S 0.3331 0.5567 'International Tables Vol C Tables 4.2.6.8 and 6.1.1.4'

loop_
_geom_angle_atom_site_label_1
_geom_angle_atom_site_label_2
_geom_angle_atom_site_label_3
_geom_angle
_geom_angle_site_symmetry_1
_geom_angle_site_symmetry_3
_geom_angle_publ_flag
P2 Ir1 P1 175.54(2) . . ?
C4 Ir1 P2 87.77(8) . . ?
C4 Ir1 P1 88.04(8) . . ?
C4 Ir1 C7 79.44(12) . . ?
C7 Ir1 P2 88.63(8) . . ?
C7 Ir1 P1 92.12(8) . . ?
C1 Ir1 P2 89.01(8) . . ?
C1 Ir1 P1 88.66(8) . . ?
C1 Ir1 C4 78.67(12) . . ?
C1 Ir1 C7 158.06(12) . . ?
C8 Ir1 P2 92.50(9) . . ?
C8 Ir1 P1 91.64(9) . . ?
C8 Ir1 C4 178.42(11) . . ?
C8 Ir1 C7 102.12(12) . . ?
C8 Ir1 C1 99.78(12) . . ?
C00W P2 Ir1 115.71(10) . . ?
C00W P2 C00Z 100.88(14) . . ?
C00W P2 C01D 103.93(13) . . ?
C00Z P2 Ir1 113.52(10) . . ?
C01D P2 Ir1 113.24(9) . . ?
C01D P2 C00Z 108.42(14) . . ?
C2 S1 C16 101.14(14) . . ?
C00Y P1 Ir1 113.05(10) . . ?
C00Y P1 C01N 103.95(15) . . ?
C011 P1 Ir1 114.47(11) . . ?
C011 P1 C00Y 104.35(15) . . ?
C011 P1 C01N 105.22(15) . . ?
C01N P1 Ir1 114.66(10) . . ?
O00B S005 O00F 114.41(17) . . ?
O00B S005 C0AA 102.79(16) . . ?
O00F S005 C0AA 102.50(19) . . ?
O00N S005 O00B 115.09(17) . . ?
O00N S005 O00F 115.6(2) . . ?
O00N S005 C0AA 103.92(18) . . ?
C12 O3 C13 115.1(3) . . ?
C00X C00G C00V 120.3(3) . . ?
C6 C11 C10 103.1(2) . . ?
C6 C5 C9 111.1(3) . . ?
C4 C5 C6 116.1(3) . . ?
C4 C5 C9 132.7(3) . . ?
C00R C00K C01Y 120.6(3) . . ?
C5 C6 C11 110.9(3) . . ?
C7 C6 C11 132.5(3) . . ?
C7 C6 C5 116.6(3) . . ?
C5 C9 C10 103.1(2) . . ?
C5 C4 Ir1 114.0(2) . . ?
C3 C4 Ir1 115.6(2) . . ?
C3 C4 C5 130.4(3) . . ?
C010 C00P C013 120.1(4) . . ?
C016 C00Q C01Q 119.9(3) . . ?
C00K C00R C011 120.3(4) . . ?
C14 O5 C15 115.9(3) . . ?
C6 C7 Ir1 113.8(2) . . ?
C01I C00U C01D 120.6(3) . . ?
C00G C00V C00W 120.0(3) . . ?
C00V C00W P2 122.4(2) . . ?
C01F C00W P2 118.4(2) . . ?
C01F C00W C00V 119.1(3) . . ?
C00G C00X C01G 119.8(3) . . ?
C013 C00Y P1 119.4(2) . . ?
C01W C00Y P1 121.4(3) . . ?
C01W C00Y C013 119.0(3) . . ?
C01E C00Z P2 116.4(2) . . ?
C01J C00Z P2 125.0(2) . . ?
C01J C00Z C01E 118.4(3) . . ?
C019 C010 C00P 119.7(3) . . ?
C00R C011 P1 122.5(3) . . ?
C00R C011 C01O 118.9(3) . . ?
C01O C011 P1 118.5(3) . . ?
C01I C012 C01T 119.8(3) . . ?
C00P C013 C00Y 120.3(3) . . ?
C4 C3 C2 114.7(3) . . ?
C00Q C016 C01J 120.3(3) . . ?
C16 C21 C20 119.4(3) . . ?
Cl00 C018 Cl1 112.5(3) . . ?
C010 C019 C01W 120.8(3) . . ?
C3 C2 S1 117.5(2) . . ?
C1 C2 S1 126.0(2) . . ?
C1 C2 C3 116.4(3) . . ?
C01V C01B C01N 120.3(4) . . ?
C11 C10 C9 105.2(2) . . ?
C12 C10 C11 109.9(3) . . ?
C12 C10 C9 109.8(3) . . ?
C12 C10 C14 109.5(3) . . ?
C14 C10 C11 113.1(3) . . ?
C14 C10 C9 109.2(3) . . ?
C00U C01D P2 122.2(2) . . ?
C00U C01D C01P 118.5(3) . . ?
C01P C01D P2 119.1(2) . . ?
C01Q C01E C00Z 120.7(3) . . ?
C01G C01F C00W 120.5(3) . . ?
C01F C01G C00X 120.2(3) . . ?
C01Y C01H C01O 119.8(4) . . ?
C012 C01I C00U 120.3(3) . . ?
C016 C01J C00Z 120.4(3) . . ?
C18 C17 C16 119.8(3) . . ?
C01B C01N P1 118.9(3) . . ?
C020 C01N P1 122.0(3) . . ?
C020 C01N C01B 119.0(3) . . ?
C01H C01O C011 120.3(3) . . ?
C01T C01P C01D 120.4(3) . . ?
C01E C01Q C00Q 120.2(3) . . ?
C17 C18 C19 121.1(3) . . ?
C01X C01S C020 120.5(4) . . ?
C012 C01T C01P 120.3(3) . . ?
C21 C16 S1 120.5(3) . . ?
C21 C16 C17 120.0(3) . . ?
C17 C16 S1 119.3(3) . . ?
C01X C01V C01B 120.0(4) . . ?
C019 C01W C00Y 120.0(3) . . ?
C01S C01X C01V 120.2(3) . . ?
C00K C01Y C01H 120.0(4) . . ?
C2 C1 Ir1 114.6(2) . . ?
C01N C020 C01S 120.0(3) . . ?
C18 C19 C22 119.4(4) . . ?
C18 C19 C20 118.4(3) . . ?
C20 C19 C22 122.2(4) . . ?
O1 C8 Ir1 178.2(3) . . ?
C19 C20 C21 121.1(3) . . ?
F00C C0AA S005 111.6(3) . . ?
F00C C0AA F00H 105.8(3) . . ?
F00E C0AA S005 112.7(3) . . ?
F00E C0AA F00C 107.0(3) . . ?
F00E C0AA F00H 108.5(3) . . ?
F00H C0AA S005 110.9(3) . . ?
O3 C12 C10 110.7(3) . . ?
O2 C12 O3 123.7(3) . . ?
O2 C12 C10 125.5(3) . . ?
O4 C14 O5 124.7(3) . . ?
O4 C14 C10 125.7(3) . . ?
O5 C14 C10 109.2(3) . . ?

loop_
_geom_bond_atom_site_label_1
_geom_bond_atom_site_label_2
_geom_bond_distance
_geom_bond_site_symmetry_2
_geom_bond_publ_flag
Ir1 P2 2.3666(7) . ?
Ir1 P1 2.3798(8) . ?
Ir1 C4 2.057(3) . ?
Ir1 C7 2.059(3) . ?
Ir1 C1 2.055(3) . ?
Ir1 C8 1.932(3) . ?
P2 C00W 1.819(3) . ?
P2 C00Z 1.824(3) . ?
P2 C01D 1.820(3) . ?
S1 C2 1.774(3) . ?
S1 C16 1.775(3) . ?
P1 C00Y 1.822(3) . ?
P1 C011 1.821(3) . ?
P1 C01N 1.829(3) . ?
S005 O00B 1.438(2) . ?
S005 O00F 1.439(3) . ?
S005 O00N 1.427(3) . ?
S005 C0AA 1.827(4) . ?
Cl00 C018 1.732(5) . ?
Cl1 C018 1.744(5) . ?
O1 C8 1.140(4) . ?
O3 C13 1.451(5) . ?
O3 C12 1.336(4) . ?
O4 C14 1.187(4) . ?
F00C C0AA 1.326(4) . ?
O2 C12 1.197(4) . ?
F00E C0AA 1.321(4) . ?
C00G C00V 1.384(4) . ?
C00G C00X 1.382(5) . ?
F00H C0AA 1.331(5) . ?
C11 C6 1.507(4) . ?
C11 C10 1.559(4) . ?
C5 C6 1.397(4) . ?
C5 C9 1.506(4) . ?
C5 C4 1.391(4) . ?
C00K C00R 1.375(5) . ?
C00K C01Y 1.381(6) . ?
C6 C7 1.389(4) . ?
C9 C10 1.559(4) . ?
C4 C3 1.380(4) . ?
C00P C010 1.385(5) . ?
C00P C013 1.390(5) . ?
C00Q C016 1.375(6) . ?
C00Q C01Q 1.382(5) . ?
C00R C011 1.395(5) . ?
O5 C15 1.454(5) . ?
O5 C14 1.317(4) . ?
C00U C01D 1.397(4) . ?
C00U C01I 1.386(4) . ?
C00V C00W 1.396(4) . ?
C00W C01F 1.394(4) . ?
C00X C01G 1.389(5) . ?
C00Y C013 1.395(5) . ?
C00Y C01W 1.393(5) . ?
C00Z C01E 1.399(4) . ?
C00Z C01J 1.393(5) . ?
C010 C019 1.374(6) . ?
C011 C01O 1.398(5) . ?
C012 C01I 1.382(5) . ?
C012 C01T 1.383(5) . ?
C3 C2 1.413(4) . ?
C016 C01J 1.390(5) . ?
C21 C16 1.383(5) . ?
C21 C20 1.394(5) . ?
C019 C01W 1.389(5) . ?
C2 C1 1.384(4) . ?
C01B C01N 1.398(5) . ?
C01B C01V 1.395(5) . ?
C10 C12 1.521(5) . ?
C10 C14 1.527(5) . ?
C01D C01P 1.400(4) . ?
C01E C01Q 1.380(5) . ?
C01F C01G 1.377(5) . ?
C01H C01O 1.391(5) . ?
C01H C01Y 1.384(6) . ?
C22 C19 1.502(5) . ?
C17 C18 1.384(5) . ?
C17 C16 1.388(5) . ?
C01N C020 1.394(5) . ?
C01P C01T 1.388(5) . ?
C18 C19 1.386(6) . ?
C01S C01X 1.377(6) . ?
C01S C020 1.397(5) . ?
C01V C01X 1.382(6) . ?
C19 C20 1.388(5) . ?
